data_7708364
loop_
_publ_author_name
'Hill, Anthony'
'Frogley, Benjamin'
'Welsh, Steven S.'

_publ_section_title
;
 Symmetric and Non-symmetric Anthracen-diyl Bis(alkylidynes)
;
_journal_name_full 'Dalton Transactions'
_journal_paper_doi 10.1039/D1DT02537F
_journal_year 2021
_chemical_formula_moiety 'C26 H18 B Br N6 O2 W'
_chemical_formula_sum 'C26 H18 B Br N6 O2 W'
_chemical_formula_weight 721.03
_space_group_crystal_system monoclinic
_space_group_IT_number 14
_space_group_name_Hall '-P 2ybc'
_space_group_name_H-M_alt 'P 1 21/c 1'
_atom_sites_solution_hydrogens mixed
_atom_sites_solution_primary dual
_audit_creation_date 2020-12-03
_audit_creation_method
;
Olex2 1.3
(compiled 2020.11.12 svn.r5f609507 for OlexSys, GUI svn.r6219)
;
_audit_update_record
;
2021-04-13 deposited with the CCDC.	2021-09-20 downloaded from the CCDC.
;
_cell_angle_alpha 90
_cell_angle_beta 115.750(5)
_cell_angle_gamma 90
_cell_formula_units_Z 4
_cell_length_a 16.7252(7)
_cell_length_b 10.8608(3)
_cell_length_c 14.7832(7)
_cell_measurement_reflns_used 11584
_cell_measurement_temperature 149.99(10)
_cell_measurement_theta_max 29.5250
_cell_measurement_theta_min 3.7740
_cell_volume 2418.7(2)
_computing_cell_refinement 'CrysAlisPro 1.171.40.82a (Rigaku OD, 2020)'
_computing_data_collection 'CrysAlisPro 1.171.40.82a (Rigaku OD, 2020)'
_computing_data_reduction 'CrysAlisPro 1.171.40.82a (Rigaku OD, 2020)'
_computing_molecular_graphics 'Olex2 1.3 (Dolomanov et al., 2009)'
_computing_publication_material 'Olex2 1.3 (Dolomanov et al., 2009)'
_computing_structure_refinement 'SHELXL 2018/3 (Sheldrick, 2015)'
_computing_structure_solution 'SHELXT 2018/2 (Sheldrick, 2018)'
_diffrn_ambient_environment N~2~
_diffrn_ambient_temperature 149.99(10)
_diffrn_detector 'CCD plate'
_diffrn_detector_area_resol_mean 5.1872
_diffrn_detector_type Atlas
_diffrn_measured_fraction_theta_full 0.997
_diffrn_measured_fraction_theta_max 0.831
_diffrn_measurement_details
;
List of Runs (angles in degrees, time in seconds):

  # Type    Start    End  Width  t~exp~   \w     \q     \k     \f   Frames
#--------------------------------------------------------------------------
  1  \w    -86.00  13.00   1.00    7.50    --  -11.30 -37.00 -90.00   99
  2  \w    -12.00  16.00   1.00    7.50    --  -11.30 -99.00  60.00   28
  3  \w    -81.00  16.00   1.00    7.50    --  -11.30 -57.00 150.00   97
  4  \w    -23.00  64.00   1.00    7.50    --  -11.30  34.00  80.00   87
;
_diffrn_measurement_device 'four-circle diffractometer'
_diffrn_measurement_device_type 'New Xcalibur, Atlas'
_diffrn_measurement_method '\w scans'
_diffrn_orient_matrix_type 'CrysAlisPro convention (1999,Acta A55,543-557)'
_diffrn_orient_matrix_UB_11 -0.0206389000
_diffrn_orient_matrix_UB_12 -0.0290662000
_diffrn_orient_matrix_UB_13 0.0273438000
_diffrn_orient_matrix_UB_21 -0.0006449000
_diffrn_orient_matrix_UB_22 -0.0565408000
_diffrn_orient_matrix_UB_23 -0.0243208000
_diffrn_orient_matrix_UB_31 0.0423149000
_diffrn_orient_matrix_UB_32 -0.0149697000
_diffrn_orient_matrix_UB_33 0.0386943000
_diffrn_radiation_monochromator graphite
_diffrn_radiation_probe x-ray
_diffrn_radiation_type 'Mo K\a'
_diffrn_radiation_wavelength 0.71073
_diffrn_reflns_av_R_equivalents 0.0347
_diffrn_reflns_av_unetI/netI 0.0361
_diffrn_reflns_Laue_measured_fraction_full 0.997
_diffrn_reflns_Laue_measured_fraction_max 0.831
_diffrn_reflns_limit_h_max 19
_diffrn_reflns_limit_h_min -21
_diffrn_reflns_limit_k_max 11
_diffrn_reflns_limit_k_min -14
_diffrn_reflns_limit_l_max 18
_diffrn_reflns_limit_l_min -18
_diffrn_reflns_number 21280
_diffrn_reflns_point_group_measured_fraction_full 0.997
_diffrn_reflns_point_group_measured_fraction_max 0.831
_diffrn_reflns_theta_full 25.242
_diffrn_reflns_theta_max 29.932
_diffrn_reflns_theta_min 3.590
_diffrn_source 'fine-focus sealed X-ray tube'
_diffrn_source_type 'Enhance (Mo) X-ray Source'
_exptl_absorpt_coefficient_mu 6.466
_exptl_absorpt_correction_T_max 1.00000
_exptl_absorpt_correction_T_min 0.54212
_exptl_absorpt_correction_type multi-scan
_exptl_absorpt_process_details
;
CrysAlisPro 1.171.40.82a (Rigaku Oxford Diffraction, 2020)
Empirical absorption correction using spherical harmonics,
implemented in SCALE3 ABSPACK scaling algorithm.
;
_exptl_crystal_colour red
_exptl_crystal_density_diffrn 1.980
_exptl_crystal_description block
_exptl_crystal_F_000 1384
_exptl_crystal_size_max 0.252
_exptl_crystal_size_mid 0.18
_exptl_crystal_size_min 0.108
_refine_diff_density_max 1.088
_refine_diff_density_min -1.137
_refine_diff_density_rms 0.131
_refine_ls_extinction_method none
_refine_ls_goodness_of_fit_ref 1.036
_refine_ls_hydrogen_treatment mixed
_refine_ls_matrix_type full
_refine_ls_number_parameters 338
_refine_ls_number_reflns 5834
_refine_ls_number_restraints 0
_refine_ls_restrained_S_all 1.036
_refine_ls_R_factor_all 0.0314
_refine_ls_R_factor_gt 0.0249
_refine_ls_shift/su_max 0.002
_refine_ls_shift/su_mean 0.000
_refine_ls_structure_factor_coef Fsqd
_refine_ls_weighting_details 'w=1/[\s^2^(Fo^2^)+(0.0139P)^2^+3.6082P] where P=(Fo^2^+2Fc^2^)/3'
_refine_ls_weighting_scheme calc
_refine_ls_wR_factor_gt 0.0472
_refine_ls_wR_factor_ref 0.0502
_reflns_Friedel_coverage 0.000
_reflns_number_gt 5117
_reflns_number_total 5834
_reflns_threshold_expression 'I > 2\s(I)'
_cod_data_source_file d1dt02537f2.cif
_cod_data_source_block Compound_1b
_cod_original_cell_volume 2418.69(19)
_cod_database_code 7708364
_shelx_shelxl_version_number 2018/3
_chemical_oxdiff_formula 'C26 H18 B Br N6 O2 W'
_chemical_oxdiff_usercomment 'DCM/MeOH RT'
_shelx_space_group_comment
;
The symmetry employed for this shelxl refinement is uniquely defined
by the following loop, which should always be used as a source of
symmetry information in preference to the above space-group names.
They are only intended as comments.
;
_reflns_odcompleteness_completeness 99.67
_reflns_odcompleteness_iscentric 1
_reflns_odcompleteness_theta 26.32
_olex2_refinement_description
;
1. Fixed Uiso
 At 1.2 times of:
  All C(H) groups
2.a Aromatic/amide H refined with riding coordinates:
 C24(H24), C25(H25), C6(H6), C26(H26), C16(H16), C19(H19), C21(H21), C18(H18),
 C13(H13), C15(H15), C7(H7), C20(H20), C14(H14), C22(H22), C23(H23), C9(H9),
 C8(H8)
;
_ins_header
;
TITL BF121B3hemi_scale in P2(1)/c 
REM P2(1)/c (#14 in standard setting)
CELL 0.71073  16.725227  10.860766  14.783175  90.0000 115.7502  90.0000
ZERR    4.00   0.000720   0.000349   0.000680   0.0000   0.0053   0.0000
LATT  1
SYMM -x, y+1/2,-z+1/2 
SFAC C H B N O Br W
UNIT 104.00 72.00 4.00 24.00 8.00 4.00 4.00
TREF
HKLF 4
END
;
_olex2_submission_special_instructions 'No special instructions were received'
_oxdiff_exptl_absorpt_empirical_details
;
Empirical correction (ABSPACK) includes:
- Absorption correction using spherical harmonics
- Frame scaling
;
_oxdiff_exptl_absorpt_empirical_full_max 1.699
_oxdiff_exptl_absorpt_empirical_full_min 0.703

loop_
_space_group_symop_operation_xyz
'x, y, z'
'-x, y+1/2, -z+1/2'
'-x, -y, -z'
'x, -y-1/2, z-1/2'

loop_
_atom_site_label
_atom_site_type_symbol
_atom_site_fract_x
_atom_site_fract_y
_atom_site_fract_z
_atom_site_U_iso_or_equiv
_atom_site_adp_type
_atom_site_occupancy
_atom_site_site_symmetry_order
_atom_site_calc_flag
_atom_site_refinement_flags_posn
_atom_site_refinement_flags_adp
_atom_site_refinement_flags_occupancy
_atom_site_disorder_assembly
_atom_site_disorder_group
W1 W 0.78999(2) 0.41841(2) 0.74215(2) 0.01372(4) Uani 1 1 d . . . . .
Br1 Br 0.27081(2) 0.29254(4) 0.49777(3) 0.02719(9) Uani 1 1 d . . . . .
N3 N 0.81842(17) 0.6193(2) 0.7592(2) 0.0169(6) Uani 1 1 d . . . . .
N5 N 0.84746(16) 0.4339(2) 0.6334(2) 0.0159(6) Uani 1 1 d . . . . .
O2 O 0.78441(17) 0.1301(2) 0.7337(2) 0.0368(7) Uani 1 1 d . . . . .
N1 N 0.93808(17) 0.4141(2) 0.8501(2) 0.0181(6) Uani 1 1 d . . . . .
O1 O 0.74218(16) 0.3939(3) 0.9236(2) 0.0326(6) Uani 1 1 d . . . . .
N6 N 0.91553(16) 0.5133(3) 0.6481(2) 0.0186(6) Uani 1 1 d . . . . .
C1 C 0.6696(2) 0.4094(3) 0.6653(2) 0.0164(7) Uani 1 1 d . . . . .
C2 C 0.7602(2) 0.4056(3) 0.8577(3) 0.0186(7) Uani 1 1 d . . . . .
C3 C 0.7872(2) 0.2362(3) 0.7370(3) 0.0205(7) Uani 1 1 d . . . . .
N4 N 0.89534(17) 0.6662(2) 0.7616(2) 0.0182(6) Uani 1 1 d . . . . .
N2 N 0.99698(16) 0.4883(3) 0.8342(2) 0.0183(6) Uani 1 1 d . . . . .
C24 C 0.8239(2) 0.3837(3) 0.5435(2) 0.0205(7) Uani 1 1 d . . . . .
H24 H 0.779131 0.325550 0.514475 0.025 Uiso 1 1 calc R U . . .
C4 C 0.5748(2) 0.3887(3) 0.6186(2) 0.0170(7) Uani 1 1 d . . . . .
C25 C 0.8755(2) 0.4301(3) 0.4988(3) 0.0231(8) Uani 1 1 d . . . . .
H25 H 0.872260 0.410052 0.436100 0.028 Uiso 1 1 calc R U . . .
C17 C 0.5366(2) 0.2936(3) 0.5467(2) 0.0173(7) Uani 1 1 d . . . . .
C6 C 0.5524(2) 0.5618(3) 0.7137(3) 0.0239(8) Uani 1 1 d . . . . .
H6 H 0.613091 0.577578 0.742204 0.029 Uiso 1 1 calc R U . . .
C26 C 0.9319(2) 0.5114(3) 0.5668(3) 0.0207(7) Uani 1 1 d . . . . .
H26 H 0.974814 0.558021 0.558290 0.025 Uiso 1 1 calc R U . . .
C16 C 0.5893(2) 0.2216(3) 0.5116(3) 0.0217(7) Uani 1 1 d . . . . .
H16 H 0.649734 0.237843 0.536107 0.026 Uiso 1 1 calc R U . . .
C19 C 1.0745(2) 0.3798(4) 0.9700(3) 0.0271(8) Uani 1 1 d . . . . .
H19 H 1.121165 0.347083 1.026402 0.033 Uiso 1 1 calc R U . . .
C21 C 0.7754(2) 0.7152(3) 0.7744(3) 0.0209(7) Uani 1 1 d . . . . .
H21 H 0.720680 0.710200 0.776479 0.025 Uiso 1 1 calc R U . . .
C18 C 0.9854(2) 0.3494(3) 0.9323(3) 0.0211(7) Uani 1 1 d . . . . .
H18 H 0.961943 0.291637 0.960574 0.025 Uiso 1 1 calc R U . . .
C11 C 0.39205(19) 0.3371(3) 0.5408(2) 0.0192(7) Uani 1 1 d . . . . .
C5 C 0.5190(2) 0.4623(3) 0.6463(2) 0.0171(7) Uani 1 1 d . . . . .
C12 C 0.4439(2) 0.2660(3) 0.5071(2) 0.0183(7) Uani 1 1 d . . . . .
B1 B 0.9631(2) 0.5824(4) 0.7479(3) 0.0201(8) Uani 1 1 d . . . . .
C13 C 0.4091(2) 0.1681(3) 0.4373(3) 0.0243(8) Uani 1 1 d . . . . .
H13 H 0.349239 0.148180 0.412453 0.029 Uiso 1 1 calc R U . . .
C10 C 0.4252(2) 0.4356(3) 0.6066(2) 0.0175(7) Uani 1 1 d . . . . .
C15 C 0.5528(2) 0.1306(3) 0.4435(3) 0.0270(8) Uani 1 1 d . . . . .
H15 H 0.588010 0.085564 0.421168 0.032 Uiso 1 1 calc R U . . .
C7 C 0.4993(2) 0.6356(3) 0.7386(3) 0.0281(8) Uani 1 1 d . . . . .
H7 H 0.523415 0.702378 0.781180 0.034 Uiso 1 1 calc R U . . .
C20 C 1.0791(2) 0.4677(3) 0.9068(3) 0.0250(8) Uani 1 1 d . . . . .
H20 H 1.130531 0.507008 0.912903 0.030 Uiso 1 1 calc R U . . .
C14 C 0.4616(2) 0.1036(3) 0.4063(3) 0.0300(9) Uani 1 1 d . . . . .
H14 H 0.437274 0.040444 0.359795 0.036 Uiso 1 1 calc R U . . .
C22 C 0.8235(2) 0.8228(3) 0.7865(3) 0.0266(8) Uani 1 1 d . . . . .
H22 H 0.808104 0.901624 0.797875 0.032 Uiso 1 1 calc R U . . .
C23 C 0.8985(2) 0.7880(3) 0.7782(3) 0.0254(8) Uani 1 1 d . . . . .
H23 H 0.944348 0.840167 0.783297 0.031 Uiso 1 1 calc R U . . .
C9 C 0.3726(2) 0.5133(3) 0.6377(3) 0.0233(8) Uani 1 1 d . . . . .
H9 H 0.312445 0.496322 0.614400 0.028 Uiso 1 1 calc R U . . .
C8 C 0.4074(2) 0.6105(3) 0.6997(3) 0.0267(8) Uani 1 1 d . . . . .
H8 H 0.370920 0.660724 0.716707 0.032 Uiso 1 1 calc R U . . .
H1 H 1.0171(19) 0.639(3) 0.748(2) 0.011(8) Uiso 1 1 d . . . . .

loop_
_atom_site_aniso_label
_atom_site_aniso_U_11
_atom_site_aniso_U_22
_atom_site_aniso_U_33
_atom_site_aniso_U_23
_atom_site_aniso_U_13
_atom_site_aniso_U_12
W1 0.01232(7) 0.01303(7) 0.01571(7) 0.00014(5) 0.00601(5) -0.00078(4)
Br1 0.01517(16) 0.0354(2) 0.0289(2) 0.00027(16) 0.00760(14) -0.00468(13)
N3 0.0166(13) 0.0174(14) 0.0156(14) 0.0006(12) 0.0059(10) 0.0004(10)
N5 0.0165(13) 0.0150(14) 0.0171(15) -0.0006(11) 0.0082(11) -0.0027(10)
O2 0.0465(17) 0.0153(14) 0.0477(18) 0.0025(13) 0.0195(14) 0.0005(11)
N1 0.0179(14) 0.0189(15) 0.0169(15) 0.0023(12) 0.0069(11) 0.0022(10)
O1 0.0317(14) 0.0448(18) 0.0272(15) 0.0005(13) 0.0183(12) -0.0060(12)
N6 0.0171(14) 0.0199(15) 0.0211(15) -0.0014(12) 0.0104(11) -0.0022(11)
C1 0.0220(17) 0.0120(16) 0.0140(16) -0.0006(13) 0.0068(13) 0.0009(12)
C2 0.0130(15) 0.0234(18) 0.0183(18) -0.0010(14) 0.0058(13) -0.0041(12)
C3 0.0201(17) 0.0188(19) 0.0233(19) 0.0020(15) 0.0101(14) -0.0006(13)
N4 0.0191(14) 0.0164(14) 0.0191(15) -0.0017(12) 0.0082(11) -0.0059(10)
N2 0.0149(13) 0.0220(15) 0.0189(15) -0.0015(12) 0.0083(11) -0.0016(11)
C24 0.0187(17) 0.0212(18) 0.0188(18) -0.0038(14) 0.0056(13) -0.0009(13)
C4 0.0153(16) 0.0183(17) 0.0169(17) 0.0021(14) 0.0066(12) -0.0005(12)
C25 0.0265(18) 0.027(2) 0.0194(18) 0.0018(15) 0.0133(14) 0.0053(14)
C17 0.0185(16) 0.0176(17) 0.0155(17) 0.0033(14) 0.0071(12) -0.0009(12)
C6 0.0171(17) 0.026(2) 0.027(2) -0.0001(16) 0.0076(14) 0.0003(13)
C26 0.0219(17) 0.0245(19) 0.0230(19) 0.0044(15) 0.0165(14) 0.0036(13)
C16 0.0206(17) 0.0239(19) 0.0225(19) -0.0008(15) 0.0111(14) -0.0020(13)
C19 0.0237(18) 0.034(2) 0.0178(18) -0.0009(16) 0.0038(14) 0.0109(15)
C21 0.0248(17) 0.0167(18) 0.0212(18) -0.0009(14) 0.0101(14) 0.0023(13)
C18 0.0241(18) 0.0176(18) 0.0203(18) 0.0015(14) 0.0086(14) 0.0046(13)
C11 0.0109(15) 0.0239(18) 0.0198(18) 0.0083(14) 0.0038(12) -0.0015(12)
C5 0.0163(16) 0.0170(17) 0.0171(17) 0.0018(14) 0.0063(12) -0.0011(12)
C12 0.0194(16) 0.0206(18) 0.0131(16) 0.0050(14) 0.0053(13) -0.0001(13)
B1 0.0188(19) 0.023(2) 0.020(2) -0.0002(17) 0.0097(15) -0.0042(15)
C13 0.0189(17) 0.027(2) 0.0209(19) -0.0022(16) 0.0033(14) -0.0047(14)
C10 0.0184(16) 0.0184(18) 0.0147(17) 0.0061(14) 0.0063(13) 0.0006(12)
C15 0.0274(19) 0.027(2) 0.030(2) -0.0034(17) 0.0153(16) -0.0015(15)
C7 0.031(2) 0.022(2) 0.029(2) -0.0057(16) 0.0113(16) 0.0021(15)
C20 0.0122(16) 0.036(2) 0.0240(19) -0.0087(17) 0.0053(13) -0.0015(14)
C14 0.035(2) 0.027(2) 0.024(2) -0.0079(16) 0.0088(16) -0.0079(15)
C22 0.040(2) 0.0108(17) 0.026(2) -0.0024(15) 0.0115(16) -0.0003(14)
C23 0.034(2) 0.0165(18) 0.0230(19) -0.0021(15) 0.0097(15) -0.0087(14)
C9 0.0164(16) 0.029(2) 0.0238(19) 0.0070(16) 0.0085(14) 0.0049(13)
C8 0.0280(19) 0.027(2) 0.028(2) 0.0038(16) 0.0144(16) 0.0094(15)

loop_
_atom_type_symbol
_atom_type_description
_atom_type_scat_dispersion_real
_atom_type_scat_dispersion_imag
_atom_type_scat_source
C C 0.0033 0.0016 'International Tables Vol C Tables 4.2.6.8 and 6.1.1.4'
H H 0.0000 0.0000 'International Tables Vol C Tables 4.2.6.8 and 6.1.1.4'
B B 0.0013 0.0007 'International Tables Vol C Tables 4.2.6.8 and 6.1.1.4'
N N 0.0061 0.0033 'International Tables Vol C Tables 4.2.6.8 and 6.1.1.4'
O O 0.0106 0.0060 'International Tables Vol C Tables 4.2.6.8 and 6.1.1.4'
Br Br -0.2901 2.4595 'International Tables Vol C Tables 4.2.6.8 and 6.1.1.4'
W W -0.8490 6.8722 'International Tables Vol C Tables 4.2.6.8 and 6.1.1.4'

loop_
_exptl_crystal_face_index_h
_exptl_crystal_face_index_k
_exptl_crystal_face_index_l
_exptl_crystal_face_perp_dist
4 -15 -5 0.0538
15 -4 8 0.1074
-15 4 -8 0.1074
-14 11 12 0.0334
12 -11 -13 0.0628
-15 -11 11 0.0898
15 11 -11 0.0898
13 -5 10 0.1039
-13 5 -10 0.1039

loop_
_geom_angle_atom_site_label_1
_geom_angle_atom_site_label_2
_geom_angle_atom_site_label_3
_geom_angle
_geom_angle_site_symmetry_1
_geom_angle_site_symmetry_3
_geom_angle_publ_flag
N3 W1 N1 80.09(9) . . ?
N5 W1 N3 82.45(10) . . ?
N5 W1 N1 80.09(10) . . ?
C1 W1 N3 104.22(12) . . ?
C1 W1 N5 105.14(12) . . ?
C1 W1 N1 173.51(12) . . ?
C1 W1 C2 84.87(13) . . ?
C1 W1 C3 85.51(13) . . ?
C2 W1 N3 95.33(12) . . ?
C2 W1 N5 169.99(11) . . ?
C2 W1 N1 89.92(11) . . ?
C3 W1 N3 170.10(11) . . ?
C3 W1 N5 93.33(12) . . ?
C3 W1 N1 90.38(11) . . ?
C3 W1 C2 87.28(14) . . ?
N4 N3 W1 121.32(19) . . ?
C21 N3 W1 132.6(2) . . ?
C21 N3 N4 105.9(3) . . ?
N6 N5 W1 121.9(2) . . ?
C24 N5 W1 131.6(2) . . ?
C24 N5 N6 106.4(3) . . ?
N2 N1 W1 120.61(19) . . ?
C18 N1 W1 133.0(2) . . ?
C18 N1 N2 106.4(3) . . ?
N5 N6 B1 120.6(3) . . ?
C26 N6 N5 109.1(3) . . ?
C26 N6 B1 130.2(3) . . ?
C4 C1 W1 170.0(3) . . ?
O1 C2 W1 177.6(3) . . ?
O2 C3 W1 179.1(3) . . ?
N3 N4 B1 121.0(3) . . ?
C23 N4 N3 109.4(3) . . ?
C23 N4 B1 129.5(3) . . ?
N1 N2 B1 120.0(2) . . ?
C20 N2 N1 109.0(3) . . ?
C20 N2 B1 130.8(3) . . ?
N5 C24 H24 124.7 . . ?
N5 C24 C25 110.6(3) . . ?
C25 C24 H24 124.7 . . ?
C17 C4 C1 120.9(3) . . ?
C5 C4 C1 119.8(3) . . ?
C5 C4 C17 119.2(3) . . ?
C24 C25 H25 127.5 . . ?
C26 C25 C24 105.0(3) . . ?
C26 C25 H25 127.5 . . ?
C4 C17 C16 121.3(3) . . ?
C4 C17 C12 120.9(3) . . ?
C12 C17 C16 117.8(3) . . ?
C5 C6 H6 118.8 . . ?
C7 C6 H6 118.8 . . ?
C7 C6 C5 122.5(3) . . ?
N6 C26 C25 109.0(3) . . ?
N6 C26 H26 125.5 . . ?
C25 C26 H26 125.5 . . ?
C17 C16 H16 119.4 . . ?
C15 C16 C17 121.2(3) . . ?
C15 C16 H16 119.4 . . ?
C18 C19 H19 127.4 . . ?
C20 C19 H19 127.4 . . ?
C20 C19 C18 105.2(3) . . ?
N3 C21 H21 124.7 . . ?
N3 C21 C22 110.6(3) . . ?
C22 C21 H21 124.7 . . ?
N1 C18 C19 110.6(3) . . ?
N1 C18 H18 124.7 . . ?
C19 C18 H18 124.7 . . ?
C12 C11 Br1 118.3(2) . . ?
C10 C11 Br1 118.2(2) . . ?
C10 C11 C12 123.5(3) . . ?
C4 C5 C10 120.3(3) . . ?
C6 C5 C4 121.8(3) . . ?
C6 C5 C10 117.9(3) . . ?
C11 C12 C17 117.8(3) . . ?
C11 C12 C13 123.3(3) . . ?
C13 C12 C17 118.9(3) . . ?
N6 B1 N2 108.8(3) . . ?
N6 B1 H1 110.8(16) . . ?
N4 B1 N6 108.2(3) . . ?
N4 B1 N2 108.2(3) . . ?
N4 B1 H1 109.1(17) . . ?
N2 B1 H1 111.7(16) . . ?
C12 C13 H13 119.5 . . ?
C14 C13 C12 121.0(3) . . ?
C14 C13 H13 119.5 . . ?
C11 C10 C5 118.1(3) . . ?
C11 C10 C9 124.4(3) . . ?
C9 C10 C5 117.5(3) . . ?
C16 C15 H15 119.8 . . ?
C16 C15 C14 120.4(3) . . ?
C14 C15 H15 119.8 . . ?
C6 C7 H7 120.0 . . ?
C6 C7 C8 120.0(4) . . ?
C8 C7 H7 120.0 . . ?
N2 C20 C19 108.9(3) . . ?
N2 C20 H20 125.6 . . ?
C19 C20 H20 125.6 . . ?
C13 C14 C15 120.8(3) . . ?
C13 C14 H14 119.6 . . ?
C15 C14 H14 119.6 . . ?
C21 C22 H22 127.5 . . ?
C23 C22 C21 105.0(3) . . ?
C23 C22 H22 127.5 . . ?
N4 C23 C22 109.0(3) . . ?
N4 C23 H23 125.5 . . ?
C22 C23 H23 125.5 . . ?
C10 C9 H9 118.8 . . ?
C8 C9 C10 122.4(3) . . ?
C8 C9 H9 118.8 . . ?
C7 C8 H8 120.1 . . ?
C9 C8 C7 119.7(3) . . ?
C9 C8 H8 120.1 . . ?

loop_
_geom_bond_atom_site_label_1
_geom_bond_atom_site_label_2
_geom_bond_distance
_geom_bond_site_symmetry_2
_geom_bond_publ_flag
W1 N3 2.224(3) . ?
W1 N5 2.209(3) . ?
W1 N1 2.291(3) . ?
W1 C1 1.836(3) . ?
W1 C2 1.980(3) . ?
W1 C3 1.980(3) . ?
Br1 C11 1.905(3) . ?
N3 N4 1.370(3) . ?
N3 C21 1.339(4) . ?
N5 N6 1.368(3) . ?
N5 C24 1.328(4) . ?
O2 C3 1.154(4) . ?
N1 N2 1.370(4) . ?
N1 C18 1.327(4) . ?
O1 C2 1.146(4) . ?
N6 C26 1.344(4) . ?
N6 B1 1.535(5) . ?
C1 C4 1.446(4) . ?
N4 B1 1.535(5) . ?
N4 C23 1.342(4) . ?
N2 B1 1.538(5) . ?
N2 C20 1.344(4) . ?
C24 H24 0.9300 . ?
C24 C25 1.390(5) . ?
C4 C17 1.419(5) . ?
C4 C5 1.418(4) . ?
C25 H25 0.9300 . ?
C25 C26 1.362(5) . ?
C17 C16 1.434(5) . ?
C17 C12 1.430(4) . ?
C6 H6 0.9300 . ?
C6 C5 1.410(5) . ?
C6 C7 1.361(5) . ?
C26 H26 0.9300 . ?
C16 H16 0.9300 . ?
C16 C15 1.353(5) . ?
C19 H19 0.9300 . ?
C19 C18 1.385(5) . ?
C19 C20 1.361(5) . ?
C21 H21 0.9300 . ?
C21 C22 1.386(5) . ?
C18 H18 0.9300 . ?
C11 C12 1.404(5) . ?
C11 C10 1.389(5) . ?
C5 C10 1.445(4) . ?
C12 C13 1.419(5) . ?
B1 H1 1.09(3) . ?
C13 H13 0.9300 . ?
C13 C14 1.350(5) . ?
C10 C9 1.430(5) . ?
C15 H15 0.9300 . ?
C15 C14 1.409(5) . ?
C7 H7 0.9300 . ?
C7 C8 1.414(5) . ?
C20 H20 0.9300 . ?
C14 H14 0.9300 . ?
C22 H22 0.9300 . ?
C22 C23 1.366(5) . ?
C23 H23 0.9300 . ?
C9 H9 0.9300 . ?
C9 C8 1.353(5) . ?
C8 H8 0.9300 . ?

loop_
_geom_torsion_atom_site_label_1
_geom_torsion_atom_site_label_2
_geom_torsion_atom_site_label_3
_geom_torsion_atom_site_label_4
_geom_torsion
_geom_torsion_site_symmetry_1
_geom_torsion_site_symmetry_2
_geom_torsion_site_symmetry_3
_geom_torsion_site_symmetry_4
_geom_torsion_publ_flag
W1 N3 N4 B1 2.7(4) . . . . ?
W1 N3 N4 C23 -176.4(2) . . . . ?
W1 N3 C21 C22 176.0(2) . . . . ?
W1 N5 N6 C26 -174.7(2) . . . . ?
W1 N5 N6 B1 8.3(4) . . . . ?
W1 N5 C24 C25 174.3(2) . . . . ?
W1 N1 N2 B1 4.6(4) . . . . ?
W1 N1 N2 C20 -179.4(2) . . . . ?
W1 N1 C18 C19 178.9(2) . . . . ?
Br1 C11 C12 C17 -174.7(2) . . . . ?
Br1 C11 C12 C13 4.5(4) . . . . ?
Br1 C11 C10 C5 174.6(2) . . . . ?
Br1 C11 C10 C9 -5.8(5) . . . . ?
N3 N4 B1 N6 55.9(4) . . . . ?
N3 N4 B1 N2 -61.9(4) . . . . ?
N3 N4 C23 C22 -0.3(4) . . . . ?
N3 C21 C22 C23 -0.1(4) . . . . ?
N5 N6 C26 C25 -0.6(4) . . . . ?
N5 N6 B1 N4 -62.7(4) . . . . ?
N5 N6 B1 N2 54.7(4) . . . . ?
N5 C24 C25 C26 0.1(4) . . . . ?
N1 N2 B1 N6 -61.2(4) . . . . ?
N1 N2 B1 N4 56.2(4) . . . . ?
N1 N2 C20 C19 0.4(4) . . . . ?
N6 N5 C24 C25 -0.4(4) . . . . ?
C1 C4 C17 C16 -5.3(5) . . . . ?
C1 C4 C17 C12 174.4(3) . . . . ?
C1 C4 C5 C6 4.4(5) . . . . ?
C1 C4 C5 C10 -174.6(3) . . . . ?
N4 N3 C21 C22 0.0(4) . . . . ?
N2 N1 C18 C19 -0.3(4) . . . . ?
C24 N5 N6 C26 0.6(3) . . . . ?
C24 N5 N6 B1 -176.4(3) . . . . ?
C24 C25 C26 N6 0.3(4) . . . . ?
C4 C17 C16 C15 179.6(3) . . . . ?
C4 C17 C12 C11 0.8(5) . . . . ?
C4 C17 C12 C13 -178.4(3) . . . . ?
C4 C5 C10 C11 -0.5(5) . . . . ?
C4 C5 C10 C9 179.9(3) . . . . ?
C17 C4 C5 C6 -177.0(3) . . . . ?
C17 C4 C5 C10 4.1(5) . . . . ?
C17 C16 C15 C14 -0.7(6) . . . . ?
C17 C12 C13 C14 -1.6(5) . . . . ?
C6 C5 C10 C11 -179.5(3) . . . . ?
C6 C5 C10 C9 0.9(5) . . . . ?
C6 C7 C8 C9 -0.1(6) . . . . ?
C26 N6 B1 N4 121.1(4) . . . . ?
C26 N6 B1 N2 -121.6(3) . . . . ?
C16 C17 C12 C11 -179.5(3) . . . . ?
C16 C17 C12 C13 1.3(5) . . . . ?
C16 C15 C14 C13 0.4(6) . . . . ?
C21 N3 N4 B1 179.3(3) . . . . ?
C21 N3 N4 C23 0.2(3) . . . . ?
C21 C22 C23 N4 0.3(4) . . . . ?
C18 N1 N2 B1 -176.1(3) . . . . ?
C18 N1 N2 C20 0.0(4) . . . . ?
C18 C19 C20 N2 -0.6(4) . . . . ?
C11 C12 C13 C14 179.2(3) . . . . ?
C11 C10 C9 C8 -178.0(3) . . . . ?
C5 C4 C17 C16 176.1(3) . . . . ?
C5 C4 C17 C12 -4.2(5) . . . . ?
C5 C6 C7 C8 2.7(6) . . . . ?
C5 C10 C9 C8 1.6(5) . . . . ?
C12 C17 C16 C15 -0.1(5) . . . . ?
C12 C11 C10 C5 -3.2(5) . . . . ?
C12 C11 C10 C9 176.5(3) . . . . ?
C12 C13 C14 C15 0.8(6) . . . . ?
B1 N6 C26 C25 176.0(3) . . . . ?
B1 N4 C23 C22 -179.3(3) . . . . ?
B1 N2 C20 C19 175.8(3) . . . . ?
C10 C11 C12 C17 3.0(5) . . . . ?
C10 C11 C12 C13 -177.8(3) . . . . ?
C10 C9 C8 C7 -2.1(6) . . . . ?
C7 C6 C5 C4 178.0(3) . . . . ?
C7 C6 C5 C10 -3.0(5) . . . . ?
C20 N2 B1 N6 123.8(4) . . . . ?
C20 N2 B1 N4 -118.8(4) . . . . ?
C20 C19 C18 N1 0.5(4) . . . . ?
C23 N4 B1 N6 -125.2(3) . . . . ?
C23 N4 B1 N2 117.0(4) . . . . ?

loop_
_exptl_oxdiff_crystal_face_indexfrac_h
_exptl_oxdiff_crystal_face_indexfrac_k
_exptl_oxdiff_crystal_face_indexfrac_l
_exptl_oxdiff_crystal_face_x
_exptl_oxdiff_crystal_face_y
_exptl_oxdiff_crystal_face_z
3.5272 -14.8809 -4.7723 0.2292 0.9552 0.1874
15.2735 -3.6511 7.7274 0.0022 0.0087 1.0000
-15.2735 3.6511 -7.7274 -0.0022 -0.0087 -1.0000
-13.7965 11.3364 11.5220 0.2703 -0.9123 -0.3077
12.2529 -11.2443 -12.9098 -0.2791 0.9418 0.1873
-14.5759 -11.2504 10.8103 0.9234 0.3826 -0.0301
14.5759 11.2504 -10.8103 -0.9234 -0.3826 0.0301
12.5269 -5.4842 9.6131 0.1637 0.0682 0.9841
-12.5269 5.4842 -9.6131 -0.1637 -0.0682 -0.9841
